data_4335375
loop_
_publ_author_name
'Michael Giese'
'Markus Albrecht'
'Simon Steike'
'Anton Ackermann'
'Arto Valkonen'
'Kari Rissanen'

_publ_section_title
;
 Di-, Tri-, and Tetra(pentafluorophenyl) Derivatives for Oligotopic
 Anion-\p Interactions
;
_journal_name_full 'Inorganic Chemistry'
_journal_page_first 7666
_journal_page_last 7672
_journal_paper_doi 10.1021/ic4008087
_journal_volume 52
_journal_year 2013
_chemical_formula_moiety 'C21 H22 F10 N2, H2 O, 2(Br)'
_chemical_formula_sum 'C21 H24 Br2 F10 N2 O'
_chemical_formula_weight 670.24
_chemical_name_systematic
;
 ?
;
_space_group_IT_number 2
_symmetry_cell_setting triclinic
_symmetry_space_group_name_Hall '-P 1'
_symmetry_space_group_name_H-M 'P -1'
_atom_sites_solution_hydrogens geom
_atom_sites_solution_primary direct
_atom_sites_solution_secondary difmap
_audit_creation_method SHELXL-97
_cell_angle_alpha 104.986(2)
_cell_angle_beta 90.543(2)
_cell_angle_gamma 95.275(2)
_cell_formula_units_Z 2
_cell_length_a 8.3591(2)
_cell_length_b 9.1915(2)
_cell_length_c 16.6379(4)
_cell_measurement_reflns_used 5022
_cell_measurement_temperature 123(2)
_cell_measurement_theta_max 28.283
_cell_measurement_theta_min 0.407
_cell_volume 1228.89(5)
_computing_cell_refinement 'DENZO-SMN (Otwinowski & Minor, 1997)'
_computing_data_collection 'Collect (Bruker, 2008)'
_computing_data_reduction DENZO-SMN
_computing_molecular_graphics 'ORTEP-3 (Farrugia, 1997); MERCURY (Macrae, <i>et al.</i>, 2008)'
_computing_publication_material SHELXL-97
_computing_structure_refinement 'SHELXL-97 (Sheldrick, 2008)'
_computing_structure_solution 'SIR-2004 (Burla, et al., 2005)'
_diffrn_ambient_temperature 123(2)
_diffrn_detector_area_resol_mean 9
_diffrn_measured_fraction_theta_full 0.999
_diffrn_measured_fraction_theta_max 0.999
_diffrn_measurement_device_type 'Bruker-Nonius Kappa CCD with APEXII detector'
_diffrn_measurement_method '\f and \w scans'
_diffrn_radiation_monochromator graphite
_diffrn_radiation_source 'fine-focus sealed tube'
_diffrn_radiation_type MoK\a
_diffrn_radiation_wavelength 0.71073
_diffrn_reflns_av_R_equivalents 0.0290
_diffrn_reflns_av_sigmaI/netI 0.0524
_diffrn_reflns_limit_h_max 10
_diffrn_reflns_limit_h_min -10
_diffrn_reflns_limit_k_max 11
_diffrn_reflns_limit_k_min -10
_diffrn_reflns_limit_l_max 19
_diffrn_reflns_limit_l_min -19
_diffrn_reflns_number 7423
_diffrn_reflns_theta_full 25.25
_diffrn_reflns_theta_max 25.25
_diffrn_reflns_theta_min 2.54
_exptl_absorpt_coefficient_mu 3.392
_exptl_absorpt_correction_T_max 0.8487
_exptl_absorpt_correction_T_min 0.5503
_exptl_absorpt_correction_type multi-scan
_exptl_absorpt_process_details 'Sadabs (Sheldrick, 1996)'
_exptl_crystal_colour colourless
_exptl_crystal_density_diffrn 1.811
_exptl_crystal_description plate
_exptl_crystal_F_000 664
_exptl_crystal_size_max 0.20
_exptl_crystal_size_mid 0.12
_exptl_crystal_size_min 0.05
_refine_diff_density_max 0.362
_refine_diff_density_min -0.375
_refine_diff_density_rms 0.089
_refine_ls_extinction_method none
_refine_ls_goodness_of_fit_ref 1.084
_refine_ls_hydrogen_treatment mixed
_refine_ls_matrix_type full
_refine_ls_number_parameters 333
_refine_ls_number_reflns 4425
_refine_ls_number_restraints 2
_refine_ls_restrained_S_all 1.084
_refine_ls_R_factor_all 0.0484
_refine_ls_R_factor_gt 0.0344
_refine_ls_shift/su_max 0.001
_refine_ls_shift/su_mean 0.000
_refine_ls_structure_factor_coef Fsqd
_refine_ls_weighting_details 'calc w=1/[\s^2^(Fo^2^)+(0.0000P)^2^+1.6052P] where P=(Fo^2^+2Fc^2^)/3'
_refine_ls_weighting_scheme calc
_refine_ls_wR_factor_gt 0.0698
_refine_ls_wR_factor_ref 0.0743
_reflns_number_gt 3653
_reflns_number_total 4425
_reflns_threshold_expression >2\s(I)
_cod_data_source_file ic4008087_si_002_04.cif
_cod_data_source_block (3)
_cod_database_code 4335375

loop_
_symmetry_equiv_pos_as_xyz
'x, y, z'
'-x, -y, -z'

loop_
_atom_site_label
_atom_site_type_symbol
_atom_site_fract_x
_atom_site_fract_y
_atom_site_fract_z
_atom_site_U_iso_or_equiv
_atom_site_adp_type
_atom_site_occupancy
_atom_site_symmetry_multiplicity
_atom_site_calc_flag
_atom_site_refinement_flags
Br1 Br 0.28241(4) 0.15805(4) 0.57131(2) 0.01872(10) Uani 1 1 d .
Br2 Br 0.16122(4) 0.25762(4) 0.25975(2) 0.02348(11) Uani 1 1 d .
F6 F 0.2870(2) 0.5010(2) 0.77067(12) 0.0282(5) Uani 1 1 d .
F7 F 0.4651(3) 0.4837(2) 0.90157(13) 0.0308(5) Uani 1 1 d .
F8 F 0.6495(3) 0.7316(3) 0.99221(12) 0.0341(5) Uani 1 1 d .
F9 F 0.6560(3) 0.9976(2) 0.94805(13) 0.0352(5) Uani 1 1 d .
F10 F 0.4791(3) 1.0168(2) 0.81670(12) 0.0286(5) Uani 1 1 d .
F13 F 0.1914(3) 0.5165(2) 0.13109(12) 0.0300(5) Uani 1 1 d .
F14 F 0.1793(3) 0.5965(2) -0.01263(12) 0.0354(5) Uani 1 1 d .
F15 F 0.0051(3) 0.8243(3) -0.02633(12) 0.0351(5) Uani 1 1 d .
F16 F -0.1539(3) 0.9758(2) 0.10770(12) 0.0294(5) Uani 1 1 d .
F17 F -0.1403(2) 0.8968(2) 0.25094(12) 0.0241(5) Uani 1 1 d .
N1 N 0.3503(3) 0.7360(3) 0.63228(16) 0.0142(6) Uani 1 1 d .
N2 N 0.1708(3) 0.7432(3) 0.33952(16) 0.0149(6) Uani 1 1 d .
C1 C 0.2178(4) 0.7329(4) 0.5675(2) 0.0170(7) Uani 1 1 d .
H1A H 0.1435 0.6401 0.5613 0.020 Uiso 1 1 calc R
H1B H 0.1554 0.8208 0.5883 0.020 Uiso 1 1 calc R
C2 C 0.2804(4) 0.7370(4) 0.4823(2) 0.0183(7) Uani 1 1 d .
H2A H 0.3622 0.6643 0.4660 0.022 Uiso 1 1 calc R
H2B H 0.3311 0.8395 0.4842 0.022 Uiso 1 1 calc R
C3 C 0.1393(4) 0.6949(4) 0.4192(2) 0.0171(7) Uani 1 1 d .
H3A H 0.1125 0.5839 0.4047 0.021 Uiso 1 1 calc R
H3B H 0.0445 0.7424 0.4454 0.021 Uiso 1 1 calc R
C4 C 0.2714(4) 0.7688(4) 0.7165(2) 0.0185(7) Uani 1 1 d .
H4A H 0.2354 0.8717 0.7288 0.022 Uiso 1 1 calc R
H4B H 0.1747 0.6963 0.7127 0.022 Uiso 1 1 calc R
C5 C 0.3782(4) 0.7589(4) 0.78749(19) 0.0162(7) Uani 1 1 d .
C6 C 0.3791(4) 0.6265(4) 0.8130(2) 0.0185(7) Uani 1 1 d .
C7 C 0.4696(4) 0.6147(4) 0.8800(2) 0.0219(8) Uani 1 1 d .
C8 C 0.5626(4) 0.7409(4) 0.9262(2) 0.0256(8) Uani 1 1 d .
C9 C 0.5646(4) 0.8744(4) 0.9040(2) 0.0233(8) Uani 1 1 d .
C10 C 0.4735(4) 0.8826(4) 0.8358(2) 0.0199(7) Uani 1 1 d .
C11 C 0.0333(4) 0.6621(3) 0.2782(2) 0.0162(7) Uani 1 1 d .
H11A H 0.0411 0.5516 0.2654 0.019 Uiso 1 1 calc R
H11B H -0.0701 0.6824 0.3054 0.019 Uiso 1 1 calc R
C12 C 0.0323(4) 0.7089(4) 0.1976(2) 0.0168(7) Uani 1 1 d .
C13 C 0.1095(4) 0.6342(4) 0.1279(2) 0.0206(8) Uani 1 1 d .
C14 C 0.1031(4) 0.6726(4) 0.0536(2) 0.0239(8) Uani 1 1 d .
C15 C 0.0146(4) 0.7884(4) 0.0464(2) 0.0249(8) Uani 1 1 d .
C16 C -0.0657(4) 0.8648(4) 0.1137(2) 0.0214(8) Uani 1 1 d .
C17 C -0.0572(4) 0.8237(4) 0.1871(2) 0.0178(7) Uani 1 1 d .
C18 C 0.4184(4) 0.5862(4) 0.6149(2) 0.0215(8) Uani 1 1 d .
H18A H 0.3320 0.5063 0.6146 0.032 Uiso 1 1 calc R
H18B H 0.4994 0.5885 0.6583 0.032 Uiso 1 1 calc R
H18C H 0.4683 0.5658 0.5606 0.032 Uiso 1 1 calc R
C19 C 0.4840(4) 0.8571(4) 0.6326(2) 0.0190(7) Uani 1 1 d .
H19A H 0.4405 0.9556 0.6436 0.029 Uiso 1 1 calc R
H19B H 0.5341 0.8357 0.5783 0.029 Uiso 1 1 calc R
H19C H 0.5646 0.8592 0.6761 0.029 Uiso 1 1 calc R
C20 C 0.3282(4) 0.6978(4) 0.3043(2) 0.0210(8) Uani 1 1 d .
H20A H 0.3288 0.5878 0.2931 0.032 Uiso 1 1 calc R
H20B H 0.4156 0.7478 0.3443 0.032 Uiso 1 1 calc R
H20C H 0.3433 0.7279 0.2523 0.032 Uiso 1 1 calc R
C21 C 0.1670(4) 0.9121(3) 0.3573(2) 0.0203(8) Uani 1 1 d .
H21A H 0.0636 0.9400 0.3806 0.031 Uiso 1 1 calc R
H21B H 0.1807 0.9430 0.3054 0.031 Uiso 1 1 calc R
H21C H 0.2543 0.9630 0.3972 0.031 Uiso 1 1 calc R
O1 O 0.1851(3) 0.3834(3) 0.46106(17) 0.0292(6) Uani 1 1 d D
H1C H 0.211(5) 0.323(4) 0.487(2) 0.046(14) Uiso 1 1 d D
H1D H 0.179(6) 0.340(5) 0.4099(13) 0.048(14) Uiso 1 1 d D

loop_
_atom_site_aniso_label
_atom_site_aniso_U_11
_atom_site_aniso_U_22
_atom_site_aniso_U_33
_atom_site_aniso_U_23
_atom_site_aniso_U_13
_atom_site_aniso_U_12
Br1 0.01845(19) 0.02022(17) 0.01870(19) 0.00657(13) 0.00126(13) 0.00376(14)
Br2 0.01793(19) 0.0304(2) 0.0243(2) 0.00979(15) 0.00121(14) 0.00556(15)
F6 0.0286(12) 0.0286(11) 0.0281(12) 0.0135(9) -0.0089(9) -0.0108(9)
F7 0.0326(12) 0.0370(12) 0.0289(12) 0.0201(10) -0.0025(10) 0.0021(10)
F8 0.0325(13) 0.0499(14) 0.0196(11) 0.0093(10) -0.0100(9) 0.0027(11)
F9 0.0371(13) 0.0353(12) 0.0245(12) -0.0040(9) -0.0095(10) -0.0066(10)
F10 0.0365(12) 0.0201(10) 0.0272(12) 0.0026(9) -0.0015(9) 0.0026(9)
F13 0.0332(12) 0.0301(11) 0.0268(12) 0.0038(9) 0.0050(9) 0.0142(10)
F14 0.0385(13) 0.0441(13) 0.0204(11) 0.0012(10) 0.0130(10) 0.0065(11)
F15 0.0451(14) 0.0463(13) 0.0184(11) 0.0178(10) 0.0018(10) 0.0004(11)
F16 0.0345(12) 0.0326(11) 0.0280(12) 0.0176(9) -0.0008(9) 0.0105(10)
F17 0.0275(11) 0.0286(11) 0.0201(11) 0.0093(9) 0.0059(9) 0.0135(9)
N1 0.0131(14) 0.0166(13) 0.0129(14) 0.0035(11) -0.0004(11) 0.0026(11)
N2 0.0151(14) 0.0154(13) 0.0147(14) 0.0053(11) -0.0017(11) 0.0007(11)
C1 0.0104(16) 0.0206(17) 0.0188(18) 0.0032(14) -0.0034(13) 0.0015(13)
C2 0.0158(17) 0.0218(17) 0.0196(18) 0.0084(14) -0.0016(14) 0.0046(14)
C3 0.0140(17) 0.0214(17) 0.0178(18) 0.0094(14) -0.0015(13) -0.0013(14)
C4 0.0158(17) 0.0235(17) 0.0163(17) 0.0037(14) 0.0035(14) 0.0061(14)
C5 0.0127(17) 0.0223(17) 0.0138(17) 0.0037(14) 0.0060(13) 0.0041(14)
C6 0.0129(17) 0.0237(18) 0.0173(18) 0.0040(14) 0.0031(14) -0.0033(14)
C7 0.0228(19) 0.0293(19) 0.0160(18) 0.0091(15) 0.0041(15) 0.0056(16)
C8 0.022(2) 0.040(2) 0.0154(18) 0.0077(16) -0.0001(15) 0.0066(17)
C9 0.0200(19) 0.0282(19) 0.0167(18) -0.0019(15) 0.0025(15) -0.0007(15)
C10 0.0257(19) 0.0199(17) 0.0140(17) 0.0026(13) 0.0061(14) 0.0057(15)
C11 0.0157(17) 0.0145(15) 0.0187(18) 0.0059(13) -0.0016(14) -0.0016(13)
C12 0.0170(17) 0.0179(16) 0.0154(17) 0.0051(13) -0.0019(14) -0.0014(14)
C13 0.0190(18) 0.0193(17) 0.0225(19) 0.0027(14) -0.0009(14) 0.0043(15)
C14 0.0234(19) 0.0265(19) 0.0185(19) 0.0012(15) 0.0062(15) -0.0020(16)
C15 0.026(2) 0.032(2) 0.0185(19) 0.0134(16) -0.0042(15) -0.0082(16)
C16 0.0193(18) 0.0269(18) 0.0207(19) 0.0118(15) -0.0003(15) -0.0004(15)
C17 0.0132(17) 0.0229(17) 0.0154(18) 0.0029(14) 0.0012(13) -0.0019(14)
C18 0.027(2) 0.0211(17) 0.0182(18) 0.0051(14) 0.0014(15) 0.0092(15)
C19 0.0171(18) 0.0217(17) 0.0197(18) 0.0088(14) -0.0010(14) -0.0006(14)
C20 0.0140(17) 0.033(2) 0.0177(18) 0.0089(15) -0.0018(14) 0.0056(15)
C21 0.027(2) 0.0141(16) 0.0196(18) 0.0059(14) -0.0051(15) -0.0038(15)
O1 0.0410(17) 0.0234(14) 0.0249(16) 0.0076(12) -0.0027(13) 0.0083(12)

loop_
_atom_type_symbol
_atom_type_description
_atom_type_scat_dispersion_real
_atom_type_scat_dispersion_imag
_atom_type_scat_source
C C 0.0033 0.0016 'International Tables Vol C Tables 4.2.6.8 and 6.1.1.4'
H H 0.0000 0.0000 'International Tables Vol C Tables 4.2.6.8 and 6.1.1.4'
N N 0.0061 0.0033 'International Tables Vol C Tables 4.2.6.8 and 6.1.1.4'
O O 0.0106 0.0060 'International Tables Vol C Tables 4.2.6.8 and 6.1.1.4'
F F 0.0171 0.0103 'International Tables Vol C Tables 4.2.6.8 and 6.1.1.4'
Br Br -0.2901 2.4595 'International Tables Vol C Tables 4.2.6.8 and 6.1.1.4'

loop_
_geom_angle_atom_site_label_1
_geom_angle_atom_site_label_2
_geom_angle_atom_site_label_3
_geom_angle
C18 N1 C19 108.8(2)
C18 N1 C4 110.0(2)
C19 N1 C4 109.8(2)
C18 N1 C1 110.5(2)
C19 N1 C1 111.4(2)
C4 N1 C1 106.3(2)
C20 N2 C21 110.5(3)
C20 N2 C3 111.6(2)
C21 N2 C3 109.1(2)
C20 N2 C11 109.8(2)
C21 N2 C11 110.0(2)
C3 N2 C11 105.8(2)
C2 C1 N1 113.8(3)
C2 C1 H1A 108.8
N1 C1 H1A 108.8
C2 C1 H1B 108.8
N1 C1 H1B 108.8
H1A C1 H1B 107.7
C1 C2 C3 108.5(3)
C1 C2 H2A 110.0
C3 C2 H2A 110.0
C1 C2 H2B 110.0
C3 C2 H2B 110.0
H2A C2 H2B 108.4
N2 C3 C2 114.0(3)
N2 C3 H3A 108.8
C2 C3 H3A 108.8
N2 C3 H3B 108.8
C2 C3 H3B 108.8
H3A C3 H3B 107.7
C5 C4 N1 114.4(3)
C5 C4 H4A 108.7
N1 C4 H4A 108.7
C5 C4 H4B 108.7
N1 C4 H4B 108.7
H4A C4 H4B 107.6
C10 C5 C6 115.3(3)
C10 C5 C4 122.8(3)
C6 C5 C4 121.8(3)
F6 C6 C7 117.0(3)
F6 C6 C5 119.4(3)
C7 C6 C5 123.6(3)
F7 C7 C6 120.8(3)
F7 C7 C8 120.2(3)
C6 C7 C8 119.1(3)
F8 C8 C9 120.7(3)
F8 C8 C7 119.7(3)
C9 C8 C7 119.5(3)
F9 C9 C8 120.1(3)
F9 C9 C10 119.8(3)
C8 C9 C10 120.2(3)
F10 C10 C9 117.8(3)
F10 C10 C5 119.8(3)
C9 C10 C5 122.3(3)
C12 C11 N2 114.0(3)
C12 C11 H11A 108.7
N2 C11 H11A 108.7
C12 C11 H11B 108.7
N2 C11 H11B 108.7
H11A C11 H11B 107.6
C13 C12 C17 115.7(3)
C13 C12 C11 122.6(3)
C17 C12 C11 121.5(3)
F13 C13 C14 117.6(3)
F13 C13 C12 119.7(3)
C14 C13 C12 122.7(3)
F14 C14 C13 120.7(3)
F14 C14 C15 119.7(3)
C13 C14 C15 119.6(3)
F15 C15 C16 120.3(3)
F15 C15 C14 119.9(3)
C16 C15 C14 119.8(3)
F16 C16 C17 120.0(3)
F16 C16 C15 120.7(3)
C17 C16 C15 119.2(3)
F17 C17 C16 118.0(3)
F17 C17 C12 119.0(3)
C16 C17 C12 123.0(3)
N1 C18 H18A 109.5
N1 C18 H18B 109.5
H18A C18 H18B 109.5
N1 C18 H18C 109.5
H18A C18 H18C 109.5
H18B C18 H18C 109.5
N1 C19 H19A 109.5
N1 C19 H19B 109.5
H19A C19 H19B 109.5
N1 C19 H19C 109.5
H19A C19 H19C 109.5
H19B C19 H19C 109.5
N2 C20 H20A 109.5
N2 C20 H20B 109.5
H20A C20 H20B 109.5
N2 C20 H20C 109.5
H20A C20 H20C 109.5
H20B C20 H20C 109.5
N2 C21 H21A 109.5
N2 C21 H21B 109.5
H21A C21 H21B 109.5
N2 C21 H21C 109.5
H21A C21 H21C 109.5
H21B C21 H21C 109.5
H1C O1 H1D 109(4)

loop_
_geom_bond_atom_site_label_1
_geom_bond_atom_site_label_2
_geom_bond_distance
F6 C6 1.352(4)
F7 C7 1.340(4)
F8 C8 1.336(4)
F9 C9 1.343(4)
F10 C10 1.347(4)
F13 C13 1.345(4)
F14 C14 1.343(4)
F15 C15 1.337(4)
F16 C16 1.336(4)
F17 C17 1.339(4)
N1 C18 1.498(4)
N1 C19 1.502(4)
N1 C4 1.524(4)
N1 C1 1.531(4)
N2 C20 1.496(4)
N2 C21 1.507(4)
N2 C3 1.520(4)
N2 C11 1.531(4)
C1 C2 1.524(5)
C1 H1A 0.9900
C1 H1B 0.9900
C2 C3 1.525(4)
C2 H2A 0.9900
C2 H2B 0.9900
C3 H3A 0.9900
C3 H3B 0.9900
C4 C5 1.501(5)
C4 H4A 0.9900
C4 H4B 0.9900
C5 C10 1.386(5)
C5 C6 1.389(5)
C6 C7 1.373(5)
C7 C8 1.380(5)
C8 C9 1.369(5)
C9 C10 1.383(5)
C11 C12 1.512(4)
C11 H11A 0.9900
C11 H11B 0.9900
C12 C13 1.384(5)
C12 C17 1.393(5)
C13 C14 1.373(5)
C14 C15 1.380(5)
C15 C16 1.377(5)
C16 C17 1.371(5)
C18 H18A 0.9800
C18 H18B 0.9800
C18 H18C 0.9800
C19 H19A 0.9800
C19 H19B 0.9800
C19 H19C 0.9800
C20 H20A 0.9800
C20 H20B 0.9800
C20 H20C 0.9800
C21 H21A 0.9800
C21 H21B 0.9800
C21 H21C 0.9800
O1 H1C 0.83(2)
O1 H1D 0.84(2)

loop_
_geom_hbond_atom_site_label_D
_geom_hbond_atom_site_label_H
_geom_hbond_atom_site_label_A
_geom_hbond_distance_DH
_geom_hbond_distance_HA
_geom_hbond_distance_DA
_geom_hbond_angle_DHA
O1 H1C Br1 0.83(2) 2.42(2) 3.250(3) 177(4)
O1 H1D Br2 0.84(2) 2.41(2) 3.246(3) 170(4)

loop_
_geom_torsion_atom_site_label_1
_geom_torsion_atom_site_label_2
_geom_torsion_atom_site_label_3
_geom_torsion_atom_site_label_4
_geom_torsion
C18 N1 C1 C2 -73.7(3)
C19 N1 C1 C2 47.4(3)
C4 N1 C1 C2 167.0(3)
N1 C1 C2 C3 166.4(3)
C20 N2 C3 C2 48.7(3)
C21 N2 C3 C2 -73.7(3)
C11 N2 C3 C2 168.0(3)
C1 C2 C3 N2 160.9(3)
C18 N1 C4 C5 53.7(4)
C19 N1 C4 C5 -66.1(3)
C1 N1 C4 C5 173.4(3)
N1 C4 C5 C10 91.3(4)
N1 C4 C5 C6 -93.5(4)
C10 C5 C6 F6 178.6(3)
C4 C5 C6 F6 3.1(5)
C10 C5 C6 C7 -1.5(5)
C4 C5 C6 C7 -177.0(3)
F6 C6 C7 F7 -0.1(5)
C5 C6 C7 F7 179.9(3)
F6 C6 C7 C8 -178.5(3)
C5 C6 C7 C8 1.6(5)
F7 C7 C8 F8 0.7(5)
C6 C7 C8 F8 179.0(3)
F7 C7 C8 C9 -179.3(3)
C6 C7 C8 C9 -0.9(5)
F8 C8 C9 F9 0.8(5)
C7 C8 C9 F9 -179.3(3)
F8 C8 C9 C10 -179.7(3)
C7 C8 C9 C10 0.2(5)
F9 C9 C10 F10 -0.8(5)
C8 C9 C10 F10 179.7(3)
F9 C9 C10 C5 179.4(3)
C8 C9 C10 C5 -0.2(5)
C6 C5 C10 F10 -179.1(3)
C4 C5 C10 F10 -3.6(5)
C6 C5 C10 C9 0.7(5)
C4 C5 C10 C9 176.2(3)
C20 N2 C11 C12 -66.0(3)
C21 N2 C11 C12 55.8(3)
C3 N2 C11 C12 173.5(2)
N2 C11 C12 C13 91.7(4)
N2 C11 C12 C17 -93.2(4)
C17 C12 C13 F13 -176.4(3)
C11 C12 C13 F13 -1.0(5)
C17 C12 C13 C14 1.8(5)
C11 C12 C13 C14 177.2(3)
F13 C13 C14 F14 -1.4(5)
C12 C13 C14 F14 -179.7(3)
F13 C13 C14 C15 177.2(3)
C12 C13 C14 C15 -1.1(5)
F14 C14 C15 F15 0.0(5)
C13 C14 C15 F15 -178.6(3)
F14 C14 C15 C16 179.0(3)
C13 C14 C15 C16 0.3(5)
F15 C15 C16 F16 -0.1(5)
C14 C15 C16 F16 -179.0(3)
F15 C15 C16 C17 178.5(3)
C14 C15 C16 C17 -0.4(5)
F16 C16 C17 F17 0.6(5)
C15 C16 C17 F17 -178.0(3)
F16 C16 C17 C12 179.9(3)
C15 C16 C17 C12 1.3(5)
C13 C12 C17 F17 177.4(3)
C11 C12 C17 F17 1.9(5)
C13 C12 C17 C16 -1.9(5)
C11 C12 C17 C16 -177.4(3)
